data_4113862
loop_
_publ_author_name
'Vladimir K. Dioumaev'
'Leo J. Procopio'
'Patrick J. Carroll'
'Donald H. Berry'

_publ_section_title
;
 Synthesis and Reactivity of Silyl Ruthenium Complexes: The Importance of
 Trans Effects in C-H Activation, Si-C Bond Formation, and Dehydrogenative
 Coupling of Silanes
;
_journal_name_full 'Journal of the American Chemical Society'
_journal_page_first 8043
_journal_page_last 8058
_journal_paper_doi 10.1021/ja035131p
_journal_volume 125
_journal_year 2003
_chemical_formula_sum 'C18 H54 P4 Ru Si2'
_chemical_formula_weight 551.74
_space_group_IT_number 14
_symmetry_cell_setting monoclinic
_symmetry_Int_Tables_number 14
_symmetry_space_group_name_Hall '-P 2yn'
_symmetry_space_group_name_H-M 'P 1 21/n 1'
_atom_sites_solution_hydrogens geom
_atom_sites_solution_primary direct
_atom_sites_solution_secondary difmap
_audit_creation_method SHELXL
_cell_angle_alpha 90.00
_cell_angle_beta 97.801(1)
_cell_angle_gamma 90.00
_cell_formula_units_Z 4
_cell_length_a 12.3876(1)
_cell_length_b 23.6973(3)
_cell_length_c 10.2102(1)
_cell_measurement_temperature 200(2)
_cell_volume 2969.49(5)
_computing_structure_refinement 'SHELXL-93 (Sheldrick, 1993)'
_computing_structure_solution 'SIR92 (Altomare, 1993)'
_diffrn_ambient_temperature 200(2)
_diffrn_measurement_device 'image plate area detector'
_diffrn_measurement_device_type 'Rigaku R-AXIS IIc'
_diffrn_measurement_method 'phi oscillations'
_diffrn_radiation_monochromator graphite
_diffrn_radiation_source 'rotating anode'
_diffrn_radiation_type MoK\a
_diffrn_radiation_wavelength 0.71070
_diffrn_reflns_av_R_equivalents 0.0382
_diffrn_reflns_av_sigmaI/netI 0.0242
_diffrn_reflns_limit_h_max 16
_diffrn_reflns_limit_h_min -16
_diffrn_reflns_limit_k_max 30
_diffrn_reflns_limit_k_min -30
_diffrn_reflns_limit_l_max 13
_diffrn_reflns_limit_l_min -12
_diffrn_reflns_number 28749
_diffrn_reflns_theta_max 27.48
_diffrn_reflns_theta_min 2.58
_exptl_absorpt_coefficient_mu 0.827
_exptl_absorpt_correction_type none
_exptl_crystal_density_diffrn 1.234
_exptl_crystal_F_000 1176
_exptl_crystal_size_max 0.38
_exptl_crystal_size_mid 0.26
_exptl_crystal_size_min 0.22
_refine_diff_density_max 0.521
_refine_diff_density_min -0.613
_refine_diff_density_rms 0.070
_refine_ls_extinction_coef 0.0080(4)
_refine_ls_extinction_expression Fc^*^=kFc[1+0.001xFc^2^\l^3^/sin(2\q)]^-1/4^
_refine_ls_extinction_method SHELXL
_refine_ls_goodness_of_fit_all 1.182
_refine_ls_goodness_of_fit_obs 1.194
_refine_ls_hydrogen_treatment noref
_refine_ls_matrix_type full
_refine_ls_number_parameters 292
_refine_ls_number_reflns 6757
_refine_ls_number_restraints 0
_refine_ls_restrained_S_all 1.182
_refine_ls_restrained_S_obs 1.194
_refine_ls_R_factor_all 0.0512
_refine_ls_R_factor_obs 0.0448
_refine_ls_shift/esd_max 0.007
_refine_ls_shift/esd_mean 0.000
_refine_ls_structure_factor_coef Fsqd
_refine_ls_weighting_details 'w=1/[\s^2^(Fo^2^)+(0.0422P)^2^+2.8281P] where P=(Fo^2^+2Fc^2^)/3'
_refine_ls_weighting_scheme calc
_refine_ls_wR_factor_all 0.1035
_refine_ls_wR_factor_obs 0.1004
_reflns_number_observed 6242
_reflns_number_total 6757
_reflns_observed_criterion >2sigma(I)
_cod_data_source_file ja035131psi20030313_065710.cif
_cod_data_source_block 1b
_cod_depositor_comments
;
The following automatic conversions were performed:

'_refine_ls_weighting_scheme' value 'calc
w=1/[\s^2^(Fo^2^)+(0.0422P)^2^+2.8281P] where P=(Fo^2^+2Fc^2^)/3' was
changed to 'calc'. New tag '_refine_ls_weighting_details' was
created. The value of the new tag was set to
'w=1/[\s^2^(Fo^2^)+(0.0422P)^2^+2.8281P] where P=(Fo^2^+2Fc^2^)/3'.

Automatic conversion script
Id: cif_fix_values 3143 2015-03-26 13:38:13Z robertas 
;
_cod_original_sg_symbol_H-M 'P 21/n '
_cod_database_code 4113862

loop_
_symmetry_equiv_pos_as_xyz
'x, y, z'
'-x+1/2, y+1/2, -z+1/2'
'-x, -y, -z'
'x-1/2, -y-1/2, z-1/2'

loop_
_atom_site_aniso_label
_atom_site_aniso_U_11
_atom_site_aniso_U_22
_atom_site_aniso_U_33
_atom_site_aniso_U_23
_atom_site_aniso_U_13
_atom_site_aniso_U_12
Ru 0.03259(13) 0.02653(13) 0.02624(13) 0.00000(8) 0.00516(8) -0.00122(8)
P1 0.0375(4) 0.0404(4) 0.0499(5) 0.0022(3) 0.0133(4) 0.0031(3)
P2 0.0479(5) 0.0403(4) 0.0263(4) -0.0003(3) 0.0037(3) 0.0015(3)
P3 0.0502(5) 0.0283(4) 0.0457(5) -0.0016(3) 0.0097(4) -0.0032(3)
P4 0.0453(4) 0.0418(4) 0.0288(4) 0.0013(3) -0.0011(3) -0.0053(4)
Si1 0.0365(4) 0.0357(4) 0.0360(4) -0.0020(3) 0.0093(3) -0.0035(3)
Si2 0.0421(5) 0.0475(5) 0.0518(5) 0.0001(4) 0.0149(4) 0.0078(4)
C1 0.053(2) 0.061(2) 0.080(3) 0.003(2) 0.023(2) -0.014(2)
C2 0.075(3) 0.067(3) 0.066(3) -0.007(2) 0.036(2) 0.012(2)
C3 0.059(3) 0.075(3) 0.096(4) 0.005(3) 0.003(2) 0.025(2)
C4 0.061(2) 0.075(3) 0.041(2) 0.013(2) 0.001(2) 0.018(2)
C5 0.070(2) 0.057(2) 0.043(2) 0.016(2) 0.011(2) 0.004(2)
C6 0.098(3) 0.065(3) 0.040(2) -0.014(2) -0.004(2) -0.003(2)
C7 0.107(5) 0.038(3) 0.114(6) -0.019(3) 0.058(5) -0.003(3)
C8 0.127(6) 0.036(3) 0.085(4) 0.017(3) -0.015(4) 0.000(3)
C9 0.064(3) 0.040(2) 0.087(4) -0.013(3) 0.017(3) -0.019(2)
C7' 0.089(13) 0.027(6) 0.080(12) -0.016(7) -0.014(10) -0.018(8)
C8' 0.045(8) 0.038(7) 0.085(11) 0.011(7) 0.017(7) 0.019(6)
C9' 0.074(11) 0.024(6) 0.109(14) 0.006(7) 0.045(10) -0.006(7)
C10 0.056(2) 0.088(3) 0.055(2) -0.008(2) -0.010(2) -0.013(2)
C11 0.084(3) 0.067(3) 0.041(2) 0.017(2) -0.003(2) -0.001(2)
C12 0.075(3) 0.051(2) 0.036(2) -0.0114(15) 0.007(2) -0.011(2)
C13 0.048(2) 0.074(3) 0.068(3) -0.014(2) 0.005(2) -0.020(2)
C14 0.043(2) 0.041(2) 0.045(2) 0.0050(13) 0.0136(14) 0.0063(14)
C15 0.051(2) 0.044(2) 0.055(2) 0.006(2) 0.023(2) -0.004(2)
C16 0.098(4) 0.062(3) 0.115(4) 0.013(3) 0.053(3) 0.029(3)
C17 0.046(2) 0.105(4) 0.087(3) -0.014(3) 0.017(2) -0.003(2)
C18 0.074(3) 0.089(3) 0.050(2) -0.016(2) 0.021(2) 0.016(2)

loop_
_atom_site_label
_atom_site_type_symbol
_atom_site_fract_x
_atom_site_fract_y
_atom_site_fract_z
_atom_site_U_iso_or_equiv
_atom_site_thermal_displace_type
_atom_site_occupancy
_atom_site_calc_flag
_atom_site_refinement_flags
_atom_site_disorder_group
Ru Ru 0.05626(2) 0.140003(9) 0.40718(2) 0.02834(9) Uani 1 d . .
P1 P -0.11794(7) 0.14469(4) 0.47771(9) 0.0419(2) Uani 1 d . .
P2 P 0.13443(7) 0.11549(3) 0.61894(7) 0.0383(2) Uani 1 d . .
P3 P 0.07316(7) 0.23916(3) 0.40797(9) 0.0411(2) Uani 1 d . .
P4 P -0.01437(7) 0.12049(4) 0.18946(8) 0.0392(2) Uani 1 d . .
Si1 Si 0.23846(7) 0.13031(4) 0.33467(8) 0.0357(2) Uani 1 d . .
Si2 Si 0.39124(8) 0.02950(4) 0.21505(10) 0.0464(2) Uani 1 d . .
C1 C -0.1922(3) 0.0776(2) 0.4861(5) 0.0636(11) Uani 1 d . .
H1A H -0.1446(15) 0.0498(8) 0.5392(29) 0.095 Uiso 1 calc R .
H1B H -0.2132(23) 0.0627(8) 0.3953(23) 0.095 Uiso 1 calc R .
H1C H -0.2588(21) 0.0842(3) 0.5284(31) 0.095 Uiso 1 calc R .
C2 C -0.1352(4) 0.1731(2) 0.6426(4) 0.0669(12) Uani 1 d . .
H2A H -0.1169(28) 0.2115(11) 0.6463(12) 0.100 Uiso 1 calc R .
H2B H -0.0896(24) 0.1535(11) 0.7079(19) 0.100 Uiso 1 calc R .
H2C H -0.2078(21) 0.1688(13) 0.6569(15) 0.100 Uiso 1 calc R .
C3 C -0.2267(4) 0.1879(2) 0.3837(5) 0.0772(14) Uani 1 d . .
H3A H -0.2941(21) 0.1767(12) 0.4052(29) 0.116 Uiso 1 calc R .
H3B H -0.2254(20) 0.1829(13) 0.2935(28) 0.116 Uiso 1 calc R .
H3C H -0.2152(18) 0.2258(12) 0.4052(30) 0.116 Uiso 1 calc R .
C4 C 0.2622(3) 0.0756(2) 0.6494(4) 0.0594(10) Uani 1 d . .
H4A H 0.3189(16) 0.0975(8) 0.6258(29) 0.089 Uiso 1 calc R .
H4B H 0.2560(9) 0.0427(11) 0.5992(27) 0.089 Uiso 1 calc R .
H4C H 0.2766(14) 0.0664(12) 0.7386(24) 0.089 Uiso 1 calc R .
C5 C 0.0568(3) 0.0643(2) 0.7041(4) 0.0560(9) Uani 1 d . .
H5A H 0.0487(21) 0.0300(10) 0.6543(19) 0.084 Uiso 1 calc R .
H5B H -0.0135(20) 0.0794(6) 0.7121(26) 0.084 Uiso 1 calc R .
H5C H 0.0949(15) 0.0567(10) 0.7902(24) 0.084 Uiso 1 calc R .
C6 C 0.1655(4) 0.1684(2) 0.7505(4) 0.0689(12) Uani 1 d . .
H6A H 0.1013(19) 0.1884(12) 0.7614(24) 0.103 Uiso 1 calc R .
H6B H 0.2186(26) 0.1938(11) 0.7272(17) 0.103 Uiso 1 calc R .
H6C H 0.1925(28) 0.1500(5) 0.8306(24) 0.103 Uiso 1 calc R .
C7 C 0.0147(6) 0.2815(2) 0.5285(8) 0.082(2) Uani 0.75 d P 1
H7A H 0.0397(35) 0.2677(14) 0.6158(8) 0.123 Uiso 0.75 calc PR 1
H7B H -0.0633(6) 0.2791(18) 0.5120(34) 0.123 Uiso 0.75 calc PR 1
H7C H 0.0368(37) 0.3201(5) 0.5216(37) 0.123 Uiso 0.75 calc PR 1
C8 C 0.0247(7) 0.2790(2) 0.2588(7) 0.085(2) Uani 0.75 d P 1
H8A H -0.0518(12) 0.2723(19) 0.2342(33) 0.128 Uiso 0.75 calc PR 1
H8B H 0.0635(33) 0.2673(17) 0.1883(17) 0.128 Uiso 0.75 calc PR 1
H8C H 0.0368(44) 0.3186(3) 0.2752(19) 0.128 Uiso 0.75 calc PR 1
C9 C 0.2103(5) 0.2725(2) 0.4413(6) 0.0630(14) Uani 0.75 d P 1
H9A H 0.2442(15) 0.2621(15) 0.5281(18) 0.095 Uiso 0.75 calc PR 1
H9B H 0.2028(5) 0.3128(2) 0.4362(43) 0.095 Uiso 0.75 calc PR 1
H9C H 0.2545(13) 0.2599(14) 0.3768(27) 0.095 Uiso 0.75 calc PR 1
C7' C 0.1201(17) 0.2778(6) 0.5606(18) 0.068(5) Uani 0.25 d P 2
H7'1 H 0.1972(25) 0.2725(49) 0.5835(78) 0.101 Uiso 0.25 calc PR 2
H7'2 H 0.0831(85) 0.2638(41) 0.6307(37) 0.101 Uiso 0.25 calc PR 2
H7'3 H 0.1046(105) 0.3172(10) 0.5475(46) 0.101 Uiso 0.25 calc PR 2
C8' C -0.0603(12) 0.2836(6) 0.3657(18) 0.055(4) Uani 0.25 d P 2
H8'1 H -0.1071(45) 0.2772(40) 0.4319(67) 0.083 Uiso 0.25 calc PR 2
H8'2 H -0.0971(52) 0.2724(36) 0.2809(56) 0.083 Uiso 0.25 calc PR 2
H8'3 H -0.0421(14) 0.3229(7) 0.3637(120) 0.083 Uiso 0.25 calc PR 2
C9' C 0.1461(15) 0.2784(6) 0.2985(20) 0.066(5) Uani 0.25 d P 2
H9'1 H 0.1231(83) 0.2667(42) 0.2090(23) 0.100 Uiso 0.25 calc PR 2
H9'2 H 0.2228(17) 0.2717(47) 0.3207(90) 0.100 Uiso 0.25 calc PR 2
H9'3 H 0.1315(92) 0.3180(7) 0.3069(104) 0.100 Uiso 0.25 calc PR 2
C10 C -0.1533(3) 0.0911(2) 0.1529(4) 0.0676(12) Uani 1 d . .
H10A H -0.2041(15) 0.1178(9) 0.1746(33) 0.101 Uiso 1 calc R .
H10B H -0.1585(9) 0.0582(12) 0.2030(30) 0.101 Uiso 1 calc R .
H10C H -0.1681(12) 0.0823(14) 0.0625(26) 0.101 Uiso 1 calc R .
C11 C -0.0253(4) 0.1729(2) 0.0552(4) 0.0653(11) Uani 1 d . .
H11A H 0.0447(20) 0.1906(11) 0.0532(21) 0.098 Uiso 1 calc R .
H11B H -0.0784(24) 0.2012(11) 0.0701(18) 0.098 Uiso 1 calc R .
H11C H -0.0479(27) 0.1544(6) -0.0283(23) 0.098 Uiso 1 calc R .
C12 C 0.0503(3) 0.0629(2) 0.1083(3) 0.0541(9) Uani 1 d . .
H12A H 0.0487(21) 0.0297(9) 0.1586(19) 0.081 Uiso 1 calc R .
H12B H 0.1231(19) 0.0726(6) 0.1016(26) 0.081 Uiso 1 calc R .
H12C H 0.0122(17) 0.0570(8) 0.0231(23) 0.081 Uiso 1 calc R .
C13 C 0.3631(3) 0.1638(2) 0.4421(4) 0.0637(11) Uani 1 d . .
H13A H 0.4186(18) 0.1363(8) 0.4609(28) 0.096 Uiso 1 calc R .
H13B H 0.3420(9) 0.1772(13) 0.5222(26) 0.096 Uiso 1 calc R .
H13C H 0.3897(18) 0.1943(12) 0.3956(18) 0.096 Uiso 1 calc R .
C14 C 0.2875(3) 0.05354(14) 0.3191(3) 0.0425(7) Uani 1 d . .
H14A H 0.3139(3) 0.04132(14) 0.4084(3) 0.056 Uiso 1 calc R .
H14B H 0.2226(3) 0.03151(14) 0.2908(3) 0.056 Uiso 1 calc R .
C15 C 0.2594(3) 0.16489(15) 0.1694(4) 0.0485(8) Uani 1 d . .
H15A H 0.2398(21) 0.2042(9) 0.1709(11) 0.073 Uiso 1 calc R .
H15B H 0.2142(20) 0.1462(8) 0.0981(17) 0.073 Uiso 1 calc R .
H15C H 0.3347(18) 0.1615(10) 0.1565(13) 0.073 Uiso 1 calc R .
C16 C 0.4148(5) -0.0479(2) 0.2437(6) 0.088(2) Uani 1 d . .
H16A H 0.4677(30) -0.0611(6) 0.1901(36) 0.132 Uiso 1 calc R .
H16B H 0.3476(23) -0.0680(7) 0.2203(39) 0.132 Uiso 1 calc R .
H16C H 0.4413(34) -0.0544(3) 0.3353(30) 0.132 Uiso 1 calc R .
C17 C 0.5238(3) 0.0669(2) 0.2574(5) 0.0786(14) Uani 1 d . .
H17A H 0.5754(18) 0.0535(12) 0.2002(31) 0.118 Uiso 1 calc R .
H17B H 0.5527(18) 0.0594(13) 0.3495(29) 0.118 Uiso 1 calc R .
H17C H 0.5127(7) 0.1075(12) 0.2447(36) 0.118 Uiso 1 calc R .
C18 C 0.3463(4) 0.0378(2) 0.0329(4) 0.0695(12) Uani 1 d . .
H18A H 0.3985(20) 0.0184(13) -0.0169(14) 0.104 Uiso 1 calc R .
H18B H 0.3436(26) 0.0784(11) 0.0099(9) 0.104 Uiso 1 calc R .
H18C H 0.2731(22) 0.0210(13) 0.0098(9) 0.104 Uiso 1 calc R .
H1 H 0.0514(26) 0.0722(16) 0.4023(32) 0.048(10) Uiso 1 d . .

loop_
_atom_type_symbol
_atom_type_description
_atom_type_scat_dispersion_real
_atom_type_scat_dispersion_imag
_atom_type_scat_source
C C 0.0033 0.0016 'International Tables Vol C Tables 4.2.6.8 and 6.1.1.4'
H H 0.0000 0.0000 'International Tables Vol C Tables 4.2.6.8 and 6.1.1.4'
Ru Ru -1.2594 0.8363 'International Tables Vol C Tables 4.2.6.8 and 6.1.1.4'
P P 0.1023 0.0942 'International Tables Vol C Tables 4.2.6.8 and 6.1.1.4'
Si Si 0.0817 0.0704 'International Tables Vol C Tables 4.2.6.8 and 6.1.1.4'

loop_
_geom_angle_atom_site_label_1
_geom_angle_atom_site_label_2
_geom_angle_atom_site_label_3
_geom_angle
P2 Ru P4 153.86(3)
P2 Ru P3 102.74(3)
P4 Ru P3 102.90(3)
P2 Ru P1 90.61(3)
P4 Ru P1 93.44(3)
P3 Ru P1 92.08(3)
P2 Ru Si1 88.47(3)
P4 Ru Si1 86.31(3)
P3 Ru Si1 90.54(3)
P1 Ru Si1 177.36(3)
P2 Ru H1 77.8(12)
P4 Ru H1 76.3(12)
P3 Ru H1 176.5(12)
P1 Ru H1 91.4(12)
Si1 Ru H1 86.0(12)
C1 P1 C2 98.7(2)
C1 P1 C3 99.7(2)
C2 P1 C3 96.0(2)
C1 P1 Ru 117.04(14)
C2 P1 Ru 121.0(2)
C3 P1 Ru 119.8(2)
C4 P2 C5 94.2(2)
C4 P2 C6 97.9(2)
C5 P2 C6 100.1(2)
C4 P2 Ru 121.90(12)
C5 P2 Ru 115.29(13)
C6 P2 Ru 121.99(15)
C7 P3 C8 99.4(4)
C9' P3 C7' 98.2(9)
C7 P3 C9 94.6(3)
C8 P3 C9 97.0(3)
C9' P3 C8' 93.8(7)
C7' P3 C8' 94.6(8)
C9' P3 Ru 124.6(5)
C7 P3 Ru 120.7(2)
C8 P3 Ru 119.6(2)
C7' P3 Ru 121.2(5)
C9 P3 Ru 120.1(2)
C8' P3 Ru 117.6(5)
C12 P4 C11 99.1(2)
C12 P4 C10 94.6(2)
C11 P4 C10 97.6(2)
C12 P4 Ru 116.69(13)
C11 P4 Ru 123.95(15)
C10 P4 Ru 119.23(14)
C15 Si1 C14 104.32(15)
C15 Si1 C13 97.4(2)
C14 Si1 C13 101.4(2)
C15 Si1 Ru 117.31(11)
C14 Si1 Ru 114.92(10)
C13 Si1 Ru 118.73(14)
C14 Si2 C17 112.1(2)
C14 Si2 C16 108.4(2)
C17 Si2 C16 108.4(3)
C14 Si2 C18 113.4(2)
C17 Si2 C18 108.3(2)
C16 Si2 C18 106.0(2)
P1 C1 H1A 109.47(15)
P1 C1 H1B 109.47(15)
H1A C1 H1B 109.5
P1 C1 H1C 109.47(14)
H1A C1 H1C 109.5
H1B C1 H1C 109.5
P1 C2 H2A 109.47(15)
P1 C2 H2B 109.47(15)
H2A C2 H2B 109.5
P1 C2 H2C 109.47(15)
H2A C2 H2C 109.5
H2B C2 H2C 109.5
P1 C3 H3A 109.5(2)
P1 C3 H3B 109.5(2)
H3A C3 H3B 109.5
P1 C3 H3C 109.5(2)
H3A C3 H3C 109.5
H3B C3 H3C 109.5
P2 C4 H4A 109.47(14)
P2 C4 H4B 109.47(14)
H4A C4 H4B 109.5
P2 C4 H4C 109.47(12)
H4A C4 H4C 109.5
H4B C4 H4C 109.5
P2 C5 H5A 109.47(13)
P2 C5 H5B 109.47(13)
H5A C5 H5B 109.5
P2 C5 H5C 109.47(13)
H5A C5 H5C 109.5
H5B C5 H5C 109.5
P2 C6 H6A 109.5(2)
P2 C6 H6B 109.5(2)
H6A C6 H6B 109.5
P2 C6 H6C 109.47(14)
H6A C6 H6C 109.5
H6B C6 H6C 109.5
P3 C7 H7A 109.5(3)
P3 C7 H7B 109.5(3)
H7A C7 H7B 109.5
P3 C7 H7C 109.5(2)
H7A C7 H7C 109.5
H7B C7 H7C 109.5
P3 C8 H8A 109.5(3)
P3 C8 H8B 109.5(3)
H8A C8 H8B 109.5
P3 C8 H8C 109.5(2)
H8A C8 H8C 109.5
H8B C8 H8C 109.5
P3 C9 H9A 109.5(2)
P3 C9 H9B 109.5(2)
H9A C9 H9B 109.5
P3 C9 H9C 109.5(2)
H9A C9 H9C 109.5
H9B C9 H9C 109.5
P3 C7' H7'1 109.5(7)
P3 C7' H7'2 109.5(6)
H7'1 C7' H7'2 109.5
P3 C7' H7'3 109.5(5)
H7'1 C7' H7'3 109.5
H7'2 C7' H7'3 109.5
P3 C8' H8'1 109.5(5)
P3 C8' H8'2 109.5(5)
H8'1 C8' H8'2 109.5
P3 C8' H8'3 109.5(4)
H8'1 C8' H8'3 109.5
H8'2 C8' H8'3 109.5
P3 C9' H9'1 109.5(7)
P3 C9' H9'2 109.5(6)
H9'1 C9' H9'2 109.5
P3 C9' H9'3 109.5(5)
H9'1 C9' H9'3 109.5
H9'2 C9' H9'3 109.5
P4 C10 H10A 109.5(2)
P4 C10 H10B 109.5(2)
H10A C10 H10B 109.5
P4 C10 H10C 109.47(14)
H10A C10 H10C 109.5
H10B C10 H10C 109.5
P4 C11 H11A 109.47(15)
P4 C11 H11B 109.5(2)
H11A C11 H11B 109.5
P4 C11 H11C 109.47(14)
H11A C11 H11C 109.5
H11B C11 H11C 109.5
P4 C12 H12A 109.47(12)
P4 C12 H12B 109.47(12)
H12A C12 H12B 109.5
P4 C12 H12C 109.47(12)
H12A C12 H12C 109.5
H12B C12 H12C 109.5
Si1 C13 H13A 109.47(14)
Si1 C13 H13B 109.47(13)
H13A C13 H13B 109.5
Si1 C13 H13C 109.47(14)
H13A C13 H13C 109.5
H13B C13 H13C 109.5
Si2 C14 Si1 125.7(2)
Si2 C14 H14A 105.89(11)
Si1 C14 H14A 105.89(10)
Si2 C14 H14B 105.89(11)
Si1 C14 H14B 105.89(11)
H14A C14 H14B 106.2
Si1 C15 H15A 109.47(11)
Si1 C15 H15B 109.47(11)
H15A C15 H15B 109.5
Si1 C15 H15C 109.47(11)
H15A C15 H15C 109.5
H15B C15 H15C 109.5
Si2 C16 H16A 109.47(15)
Si2 C16 H16B 109.5(2)
H16A C16 H16B 109.5
Si2 C16 H16C 109.5(2)
H16A C16 H16C 109.5
H16B C16 H16C 109.5
Si2 C17 H17A 109.47(15)
Si2 C17 H17B 109.5(2)
H17A C17 H17B 109.5
Si2 C17 H17C 109.5(2)
H17A C17 H17C 109.5
H17B C17 H17C 109.5
Si2 C18 H18A 109.47(13)
Si2 C18 H18B 109.5(2)
H18A C18 H18B 109.5
Si2 C18 H18C 109.5(2)
H18A C18 H18C 109.5
H18B C18 H18C 109.5

loop_
_geom_bond_atom_site_label_1
_geom_bond_atom_site_label_2
_geom_bond_distance
Ru P2 2.3198(8)
Ru P4 2.3222(8)
Ru P3 2.3591(8)
Ru P1 2.3683(9)
Ru Si1 2.4796(9)
Ru H1 1.61(4)
P1 C1 1.844(4)
P1 C2 1.852(4)
P1 C3 1.853(4)
P2 C4 1.834(4)
P2 C5 1.839(4)
P2 C6 1.839(4)
P3 C9' 1.791(14)
P3 C7 1.813(6)
P3 C8 1.824(6)
P3 C7' 1.832(15)
P3 C9 1.863(5)
P3 C8' 1.958(13)
P4 C12 1.836(4)
P4 C11 1.842(4)
P4 C10 1.848(4)
Si1 C15 1.925(3)
Si1 C14 1.932(3)
Si1 C13 1.939(4)
Si2 C14 1.864(3)
Si2 C17 1.865(5)
Si2 C16 1.874(5)
Si2 C18 1.878(4)
C1 H1A 0.99(2)
C1 H1B 0.99(2)
C1 H1C 0.99(2)
C2 H2A 0.94(3)
C2 H2B 0.94(3)
C2 H2C 0.94(3)
C3 H3A 0.93(3)
C3 H3B 0.93(3)
C3 H3C 0.93(3)
C4 H4A 0.93(2)
C4 H4B 0.93(2)
C4 H4C 0.93(2)
C5 H5A 0.96(2)
C5 H5B 0.96(2)
C5 H5C 0.96(2)
C6 H6A 0.95(3)
C6 H6B 0.95(3)
C6 H6C 0.95(3)
C7 H7A 0.96
C7 H7B 0.96
C7 H7C 0.96
C8 H8A 0.96
C8 H8B 0.96
C8 H8C 0.96
C9 H9A 0.96
C9 H9B 0.96
C9 H9C 0.96
C7' H7'1 0.96
C7' H7'2 0.96
C7' H7'3 0.96
C8' H8'1 0.96
C8' H8'2 0.96
C8' H8'3 0.96
C9' H9'1 0.96
C9' H9'2 0.96
C9' H9'3 0.96
C10 H10A 0.94(3)
C10 H10B 0.94(3)
C10 H10C 0.94(3)
C11 H11A 0.97(3)
C11 H11B 0.97(3)
C11 H11C 0.97(2)
C12 H12A 0.94(2)
C12 H12B 0.94(2)
C12 H12C 0.94(2)
C13 H13A 0.95(2)
C13 H13B 0.95(2)
C13 H13C 0.95(2)
C14 H14A 0.97
C14 H14B 0.97
C15 H15A 0.96(2)
C15 H15B 0.96(2)
C15 H15C 0.96(2)
C16 H16A 0.96(3)
C16 H16B 0.96(3)
C16 H16C 0.96(3)
C17 H17A 0.98(3)
C17 H17B 0.98(3)
C17 H17C 0.98(3)
C18 H18A 0.99(3)
C18 H18B 0.99(3)
C18 H18C 0.99(3)
